data_4031816
loop_
_publ_author_name
'Shi, Hang'
'Tan, Ceheng'
'Zhang, Weibin'
'Zhang, Zichun'
'Long, Rong'
'Gong, Jianxian'
'Luo, Tuoping'
'Yang, Zhen'

_publ_section_title
;
 Gold-Catalyzed Enantio- and Diastereoselective Syntheses of Left
 Fragments of Azadirachtin/Meliacarpin-Type Limonoids.
;
_journal_issue 3
_journal_name_full 'The Journal of organic chemistry'
_journal_page_first 751
_journal_page_last 771
_journal_paper_doi 10.1021/acs.joc.5b02560
_journal_volume 81
_journal_year 2016
_chemical_absolute_configuration ad
_chemical_formula_moiety 'C23 H36 O4 Si'
_chemical_formula_sum 'C23 H36 O4 Si'
_chemical_formula_weight 404.61
_chemical_name_systematic
;
 ?
;
_space_group_IT_number 19
_symmetry_cell_setting orthorhombic
_symmetry_space_group_name_Hall 'P 2ac 2ab'
_symmetry_space_group_name_H-M 'P 21 21 21'
_atom_sites_solution_hydrogens geom
_atom_sites_solution_primary direct
_atom_sites_solution_secondary difmap
_audit_creation_method SHELXL-97
_cell_angle_alpha 90.00
_cell_angle_beta 90.00
_cell_angle_gamma 90.00
_cell_formula_units_Z 4
_cell_length_a 7.71330(10)
_cell_length_b 12.5483(2)
_cell_length_c 25.0132(17)
_cell_measurement_reflns_used 10536
_cell_measurement_temperature 293(2)
_cell_measurement_theta_max 68.20
_cell_measurement_theta_min 6.70
_cell_volume 2421.00(17)
_computing_cell_refinement 'CrystalClear-SM Auto 2.0 r4'
_computing_data_collection 'CrystalClear-SM Auto 2.0 r4 (Rigaku, 2009)'
_computing_data_reduction 'CrystalClear-SM Auto 2.0 r4'
_computing_molecular_graphics 'CrystalStructure 4.0'
_computing_publication_material 'CrystalStructure 4.0 (Rigaku, 2009)'
_computing_structure_refinement 'SHELXL97 (Sheldrick, 1997)'
_computing_structure_solution 'SHELXS97 (Sheldrick, 1997)'
_diffrn_ambient_temperature 293(2)
_diffrn_measured_fraction_theta_full 0.979
_diffrn_measured_fraction_theta_max 0.979
_diffrn_measurement_device_type 'Rigaku Saturn944+ CCD'
_diffrn_measurement_method \w
_diffrn_radiation_monochromator graphite
_diffrn_radiation_source 'fine-focus sealed tube'
_diffrn_radiation_type CuK\a
_diffrn_radiation_wavelength 1.54187
_diffrn_reflns_av_R_equivalents 0.0351
_diffrn_reflns_av_sigmaI/netI 0.0397
_diffrn_reflns_limit_h_max 8
_diffrn_reflns_limit_h_min -7
_diffrn_reflns_limit_k_max 15
_diffrn_reflns_limit_k_min -14
_diffrn_reflns_limit_l_max 27
_diffrn_reflns_limit_l_min -30
_diffrn_reflns_number 11489
_diffrn_reflns_theta_full 68.16
_diffrn_reflns_theta_max 68.16
_diffrn_reflns_theta_min 6.74
_exptl_absorpt_coefficient_mu 1.037
_exptl_absorpt_correction_T_max 0.812
_exptl_absorpt_correction_T_min 0.647
_exptl_absorpt_correction_type multi-scan
_exptl_absorpt_process_details 'Jacobson, R. (1998) Private communication'
_exptl_crystal_colour colorless
_exptl_crystal_density_diffrn 1.110
_exptl_crystal_density_method 'not measured'
_exptl_crystal_description block
_exptl_crystal_F_000 880
_exptl_crystal_size_max 0.2
_exptl_crystal_size_mid 0.2
_exptl_crystal_size_min 0.2
_refine_diff_density_max 0.245
_refine_diff_density_min -0.344
_refine_diff_density_rms 0.086
_refine_ls_abs_structure_details 'Flack H D (1983), Acta Cryst. A39, 876-881, 1777 Friedel Pairs'
_refine_ls_abs_structure_Flack 0.01(4)
_refine_ls_extinction_method none
_refine_ls_goodness_of_fit_ref 1.228
_refine_ls_hydrogen_treatment mixed
_refine_ls_matrix_type full
_refine_ls_number_parameters 253
_refine_ls_number_reflns 4263
_refine_ls_number_restraints 1
_refine_ls_restrained_S_all 1.230
_refine_ls_R_factor_all 0.0646
_refine_ls_R_factor_gt 0.0542
_refine_ls_shift/su_max 0.000
_refine_ls_shift/su_mean 0.000
_refine_ls_structure_factor_coef Fsqd
_refine_ls_weighting_details 'calc w=1/[\s^2^(Fo^2^)+(0.1000P)^2^+0.0000P] where P=(Fo^2^+2Fc^2^)/3'
_refine_ls_weighting_scheme calc
_refine_ls_wR_factor_gt 0.1417
_refine_ls_wR_factor_ref 0.1678
_reflns_number_gt 3534
_reflns_number_total 4263
_reflns_threshold_expression >2\s(I)
_cod_data_source_file jo5b02560_si_003.cif
_cod_data_source_block 1
_cod_depositor_comments 'Adding full bibliography for 4031812--4031816.cif.'
_cod_database_code 4031816

loop_
_symmetry_equiv_pos_as_xyz
'x, y, z'
'-x+1/2, -y, z+1/2'
'x+1/2, -y+1/2, -z'
'-x, y+1/2, -z+1/2'

loop_
_atom_site_label
_atom_site_type_symbol
_atom_site_fract_x
_atom_site_fract_y
_atom_site_fract_z
_atom_site_U_iso_or_equiv
_atom_site_adp_type
_atom_site_occupancy
_atom_site_symmetry_multiplicity
_atom_site_calc_flag
_atom_site_refinement_flags
Si1 Si 0.62814(10) 0.76296(7) 0.81470(3) 0.0639(2) Uani 1 1 d U
O2 O 0.7699(3) 0.85442(15) 1.01392(9) 0.0777(6) Uani 1 1 d .
C3 C 0.6899(3) 1.01499(18) 0.97384(10) 0.0472(5) Uani 1 1 d .
H3 H 0.6412 0.9856 0.9408 0.057 Uiso 1 1 calc R
O4 O 0.7718(4) 1.1308(2) 0.87385(9) 0.0863(7) Uani 1 1 d .
C5 C 0.7105(3) 1.13441(19) 0.96524(10) 0.0501(6) Uani 1 1 d .
H5 H 0.7566 1.1654 0.9983 0.060 Uiso 1 1 calc R
C6 C 0.5280(4) 1.1826(2) 0.95530(11) 0.0607(7) Uani 1 1 d .
C7 C 0.8322(4) 1.1617(2) 0.92081(13) 0.0639(7) Uani 1 1 d .
C8 C 0.5620(4) 0.9903(2) 1.01820(11) 0.0621(7) Uani 1 1 d .
C9 C 0.8464(4) 0.9458(2) 0.98854(11) 0.0570(6) Uani 1 1 d .
H9 H 0.9178 0.9840 1.0147 0.068 Uiso 1 1 calc R
C10 C 0.7747(4) 0.8192(2) 0.86477(12) 0.0630(7) Uani 1 1 d U
C11 C 0.9605(4) 0.9092(2) 0.94261(12) 0.0617(7) Uani 1 1 d .
H11A H 1.0220 0.9702 0.9282 0.074 Uiso 1 1 calc R
H11B H 1.0459 0.8593 0.9561 0.074 Uiso 1 1 calc R
C12 C 0.3768(4) 1.1198(3) 0.97240(13) 0.0712(8) Uani 1 1 d .
H12 H 0.2670 1.1425 0.9621 0.085 Uiso 1 1 calc R
O13 O 0.9728(4) 1.2004(2) 0.92709(12) 0.1001(8) Uani 1 1 d .
C14 C 0.6111(5) 1.0387(3) 1.07335(11) 0.0753(8) Uani 1 1 d .
H14A H 0.7230 1.0129 1.0840 0.113 Uiso 1 1 calc R
H14B H 0.5262 1.0182 1.0995 0.113 Uiso 1 1 calc R
H14C H 0.6143 1.1150 1.0706 0.113 Uiso 1 1 calc R
C15 C 0.8610(4) 0.8581(2) 0.89951(11) 0.0595(6) Uani 1 1 d .
O16 O 0.5147(3) 1.27039(19) 0.93614(9) 0.0877(7) Uani 1 1 d .
C17 C 0.3897(4) 1.0324(3) 1.00180(13) 0.0742(8) Uani 1 1 d .
H17 H 0.2896 0.9969 1.0124 0.089 Uiso 1 1 calc R
C18 C 0.6372(5) 0.6138(3) 0.82127(14) 0.0779(9) Uani 1 1 d .
H18 H 0.5474 0.5839 0.7979 0.093 Uiso 1 1 calc R
C19 C 0.5865(5) 0.8699(2) 1.01991(15) 0.0798(9) Uani 1 1 d .
H19A H 0.5463 0.8410 1.0537 0.096 Uiso 1 1 calc R
H19B H 0.5236 0.8358 0.9910 0.096 Uiso 1 1 calc R
C20 C 0.8082(7) 0.5658(4) 0.8049(2) 0.1132(14) Uani 1 1 d .
H20A H 0.8349 0.5868 0.7689 0.170 Uiso 1 1 calc R
H20B H 0.8008 0.4895 0.8068 0.170 Uiso 1 1 calc R
H20C H 0.8977 0.5904 0.8285 0.170 Uiso 1 1 calc R
C21 C 0.5986(8) 0.5769(4) 0.87846(19) 0.1222(17) Uani 1 1 d .
H21A H 0.4891 0.6054 0.8898 0.183 Uiso 1 1 calc R
H21B H 0.6884 0.6016 0.9020 0.183 Uiso 1 1 calc R
H21C H 0.5941 0.5004 0.8795 0.183 Uiso 1 1 calc R
C22 C 0.7885(12) 0.9026(6) 0.7392(2) 0.175(3) Uani 1 1 d .
H22A H 0.8560 0.9201 0.7702 0.263 Uiso 1 1 calc R
H22B H 0.7014 0.9561 0.7338 0.263 Uiso 1 1 calc R
H22C H 0.8627 0.8995 0.7084 0.263 Uiso 1 1 calc R
C23 C 0.7088(8) 0.8035(5) 0.74666(14) 0.1268(19) Uani 1 1 d .
H23 H 0.8100 0.7567 0.7436 0.152 Uiso 1 1 calc R
C24 C 0.4043(5) 0.8128(4) 0.8337(3) 0.1318(19) Uani 1 1 d .
H24 H 0.4002 0.7930 0.8716 0.158 Uiso 1 1 calc R
C25 C 0.8877(8) 1.1513(5) 0.82974(18) 0.1328(19) Uani 1 1 d .
H25A H 0.8357 1.1266 0.7971 0.199 Uiso 1 1 calc R
H25B H 0.9951 1.1144 0.8355 0.199 Uiso 1 1 calc R
H25C H 0.9093 1.2264 0.8272 0.199 Uiso 1 1 calc R
C26 C 0.2558(6) 0.7526(7) 0.8128(3) 0.178(3) Uani 1 1 d .
H26A H 0.2851 0.6784 0.8108 0.267 Uiso 1 1 calc R
H26B H 0.2269 0.7783 0.7778 0.267 Uiso 1 1 calc R
H26C H 0.1582 0.7618 0.8362 0.267 Uiso 1 1 calc R
C27 C 0.3846(8) 0.9285(5) 0.8372(3) 0.151(2) Uani 1 1 d .
H27A H 0.4918 0.9597 0.8488 0.227 Uiso 1 1 calc R
H27B H 0.2948 0.9453 0.8625 0.227 Uiso 1 1 calc R
H27C H 0.3541 0.9564 0.8028 0.227 Uiso 1 1 calc R
C30 C 0.6011(10) 0.7621(6) 0.70079(18) 0.171(3) Uani 1 1 d .
H30A H 0.5563 0.6929 0.7097 0.256 Uiso 1 1 calc R
H30B H 0.6720 0.7568 0.6693 0.256 Uiso 1 1 calc R
H30C H 0.5066 0.8101 0.6942 0.256 Uiso 1 1 calc R

loop_
_atom_site_aniso_label
_atom_site_aniso_U_11
_atom_site_aniso_U_22
_atom_site_aniso_U_33
_atom_site_aniso_U_23
_atom_site_aniso_U_13
_atom_site_aniso_U_12
Si1 0.0558(4) 0.0790(5) 0.0570(4) -0.0056(4) -0.0042(3) -0.0041(4)
O2 0.1074(18) 0.0496(9) 0.0762(13) 0.0117(9) -0.0046(13) 0.0045(11)
C3 0.0509(13) 0.0439(11) 0.0469(12) -0.0026(9) -0.0073(10) -0.0044(10)
O4 0.0959(17) 0.1024(16) 0.0607(12) 0.0047(11) 0.0159(12) -0.0067(14)
C5 0.0554(13) 0.0476(12) 0.0473(13) 0.0003(10) -0.0046(11) 0.0004(11)
C6 0.0646(17) 0.0650(16) 0.0526(14) -0.0075(12) -0.0036(12) 0.0153(13)
C7 0.0663(19) 0.0541(14) 0.0713(18) 0.0062(12) 0.0058(14) 0.0018(13)
C8 0.0694(17) 0.0562(14) 0.0608(15) -0.0011(12) 0.0031(14) -0.0106(13)
C9 0.0667(16) 0.0506(12) 0.0538(13) -0.0005(11) -0.0121(13) 0.0060(12)
C10 0.0556(15) 0.0734(16) 0.0601(15) -0.0161(13) 0.0024(11) 0.0028(13)
C11 0.0540(15) 0.0584(14) 0.0728(18) -0.0100(13) -0.0142(14) 0.0109(12)
C12 0.0455(14) 0.090(2) 0.0779(19) -0.0225(16) -0.0088(14) 0.0077(15)
O13 0.0704(15) 0.1087(19) 0.121(2) 0.0126(16) 0.0139(14) -0.0231(14)
C14 0.093(2) 0.0800(18) 0.0523(15) -0.0033(13) 0.0077(16) 0.0005(18)
C15 0.0585(15) 0.0561(13) 0.0641(15) -0.0091(12) -0.0006(14) 0.0080(12)
O16 0.0995(17) 0.0769(13) 0.0868(15) 0.0147(12) 0.0016(13) 0.0354(13)
C17 0.0542(17) 0.083(2) 0.086(2) -0.0134(17) 0.0083(16) -0.0124(14)
C18 0.0756(19) 0.0827(19) 0.0753(19) -0.0111(15) -0.0068(17) -0.0117(17)
C19 0.101(3) 0.0612(16) 0.0769(19) 0.0091(15) 0.0089(19) -0.0128(17)
C20 0.106(3) 0.111(3) 0.123(3) -0.014(3) -0.001(3) 0.026(3)
C21 0.144(4) 0.114(3) 0.108(3) 0.033(3) 0.004(3) -0.017(3)
C22 0.219(8) 0.191(6) 0.116(4) 0.040(4) 0.012(5) -0.096(6)
C23 0.165(5) 0.154(4) 0.061(2) 0.023(2) -0.018(2) -0.066(4)
C24 0.067(2) 0.134(4) 0.194(5) -0.045(4) -0.026(3) 0.020(2)
C25 0.150(5) 0.166(4) 0.082(2) 0.021(3) 0.047(3) -0.001(4)
C26 0.069(3) 0.226(7) 0.238(8) -0.102(7) -0.002(4) 0.001(4)
C27 0.113(4) 0.156(5) 0.184(5) -0.055(4) -0.038(4) 0.060(4)
C30 0.215(7) 0.235(7) 0.062(2) 0.022(3) -0.041(3) -0.081(7)

loop_
_atom_type_symbol
_atom_type_description
_atom_type_scat_dispersion_real
_atom_type_scat_dispersion_imag
_atom_type_scat_source
C C 0.0181 0.0091 'International Tables Vol C Tables 4.2.6.8 and 6.1.1.4'
H H 0.0000 0.0000 'International Tables Vol C Tables 4.2.6.8 and 6.1.1.4'
O O 0.0492 0.0322 'International Tables Vol C Tables 4.2.6.8 and 6.1.1.4'
Si Si 0.2541 0.3302 'International Tables Vol C Tables 4.2.6.8 and 6.1.1.4'

loop_
_geom_angle_atom_site_label_1
_geom_angle_atom_site_label_2
_geom_angle_atom_site_label_3
_geom_angle
C10 Si1 C24 105.3(2)
C10 Si1 C18 107.53(15)
C24 Si1 C18 109.9(2)
C10 Si1 C23 108.11(18)
C24 Si1 C23 116.0(3)
C18 Si1 C23 109.6(2)
C9 O2 C19 110.0(2)
C8 C3 C9 102.8(2)
C8 C3 C5 111.9(2)
C9 C3 C5 120.6(2)
C8 C3 H3 106.9
C9 C3 H3 106.9
C5 C3 H3 106.9
C7 O4 C25 114.1(4)
C7 C5 C3 113.4(2)
C7 C5 C6 111.1(2)
C3 C5 C6 108.1(2)
C7 C5 H5 108.0
C3 C5 H5 108.0
C6 C5 H5 108.0
O16 C6 C12 122.5(3)
O16 C6 C5 119.8(3)
C12 C6 C5 117.6(2)
O13 C7 O4 123.7(3)
O13 C7 C5 124.3(3)
O4 C7 C5 111.8(3)
C17 C8 C3 107.9(2)
C17 C8 C19 118.1(3)
C3 C8 C19 98.2(2)
C17 C8 C14 108.9(3)
C3 C8 C14 114.3(2)
C19 C8 C14 109.4(3)
O2 C9 C11 109.3(2)
O2 C9 C3 103.6(2)
C11 C9 C3 116.5(2)
O2 C9 H9 109.0
C11 C9 H9 109.0
C3 C9 H9 109.0
C15 C10 Si1 175.5(3)
C15 C11 C9 112.6(2)
C15 C11 H11A 109.1
C9 C11 H11A 109.1
C15 C11 H11B 109.1
C9 C11 H11B 109.1
H11A C11 H11B 107.8
C17 C12 C6 123.1(3)
C17 C12 H12 118.5
C6 C12 H12 118.5
C8 C14 H14A 109.5
C8 C14 H14B 109.5
H14A C14 H14B 109.5
C8 C14 H14C 109.5
H14A C14 H14C 109.5
H14B C14 H14C 109.5
C10 C15 C11 177.5(3)
C12 C17 C8 121.0(3)
C12 C17 H17 119.5
C8 C17 H17 119.5
C20 C18 C21 107.6(4)
C20 C18 Si1 114.0(3)
C21 C18 Si1 112.1(3)
C20 C18 H18 107.6
C21 C18 H18 107.6
Si1 C18 H18 107.6
O2 C19 C8 104.7(3)
O2 C19 H19A 110.8
C8 C19 H19A 110.8
O2 C19 H19B 110.8
C8 C19 H19B 110.8
H19A C19 H19B 108.9
C18 C20 H20A 109.5
C18 C20 H20B 109.5
H20A C20 H20B 109.5
C18 C20 H20C 109.5
H20A C20 H20C 109.5
H20B C20 H20C 109.5
C18 C21 H21A 109.5
C18 C21 H21B 109.5
H21A C21 H21B 109.5
C18 C21 H21C 109.5
H21A C21 H21C 109.5
H21B C21 H21C 109.5
C23 C22 H22A 109.5
C23 C22 H22B 109.5
H22A C22 H22B 109.5
C23 C22 H22C 109.5
H22A C22 H22C 109.5
H22B C22 H22C 109.5
C22 C23 C30 116.5(5)
C22 C23 Si1 120.4(4)
C30 C23 Si1 114.4(4)
C22 C23 H23 99.9
C30 C23 H23 99.9
Si1 C23 H23 99.9
C27 C24 C26 116.8(5)
C27 C24 Si1 115.9(4)
C26 C24 Si1 116.9(4)
C27 C24 H24 100.9
C26 C24 H24 100.9
Si1 C24 H24 100.9
O4 C25 H25A 109.5
O4 C25 H25B 109.5
H25A C25 H25B 109.5
O4 C25 H25C 109.5
H25A C25 H25C 109.5
H25B C25 H25C 109.5
C24 C26 H26A 109.5
C24 C26 H26B 109.5
H26A C26 H26B 109.5
C24 C26 H26C 109.5
H26A C26 H26C 109.5
H26B C26 H26C 109.5
C24 C27 H27A 109.5
C24 C27 H27B 109.5
H27A C27 H27B 109.5
C24 C27 H27C 109.5
H27A C27 H27C 109.5
H27B C27 H27C 109.5
C23 C30 H30A 109.5
C23 C30 H30B 109.5
H30A C30 H30B 109.5
C23 C30 H30C 109.5
H30A C30 H30C 109.5
H30B C30 H30C 109.5

loop_
_geom_bond_atom_site_label_1
_geom_bond_atom_site_label_2
_geom_bond_distance
Si1 C10 1.829(3)
Si1 C24 1.897(5)
Si1 C18 1.880(4)
Si1 C23 1.882(4)
O2 C9 1.437(4)
O2 C19 1.436(5)
C3 C8 1.516(4)
C3 C9 1.532(4)
C3 C5 1.522(3)
C3 H3 0.9800
O4 C7 1.322(4)
O4 C25 1.443(5)
C5 C7 1.494(4)
C5 C6 1.552(4)
C5 H5 0.9800
C6 O16 1.205(4)
C6 C12 1.472(5)
C7 O13 1.198(4)
C8 C17 1.488(5)
C8 C19 1.523(4)
C8 C14 1.554(4)
C9 C11 1.518(4)
C9 H9 0.9800
C10 C15 1.199(4)
C11 C15 1.471(4)
C11 H11A 0.9700
C11 H11B 0.9700
C12 C17 1.323(5)
C12 H12 0.9300
C14 H14A 0.9600
C14 H14B 0.9600
C14 H14C 0.9600
C17 H17 0.9300
C18 C20 1.507(6)
C18 C21 1.533(6)
C18 H18 0.9800
C19 H19A 0.9700
C19 H19B 0.9700
C20 H20A 0.9600
C20 H20B 0.9600
C20 H20C 0.9600
C21 H21A 0.9600
C21 H21B 0.9600
C21 H21C 0.9600
C22 C23 1.400(8)
C22 H22A 0.9600
C22 H22B 0.9600
C22 H22C 0.9600
C23 C30 1.509(6)
C23 H23 0.9800
C24 C27 1.462(7)
C24 C26 1.468(7)
C24 H24 0.9800
C25 H25A 0.9600
C25 H25B 0.9600
C25 H25C 0.9600
C26 H26A 0.9600
C26 H26B 0.9600
C26 H26C 0.9600
C27 H27A 0.9600
C27 H27B 0.9600
C27 H27C 0.9600
C30 H30A 0.9600
C30 H30B 0.9600
C30 H30C 0.9600

loop_
_geom_torsion_atom_site_label_1
_geom_torsion_atom_site_label_2
_geom_torsion_atom_site_label_3
_geom_torsion_atom_site_label_4
_geom_torsion
C8 C3 C5 C7 -178.5(2)
C9 C3 C5 C7 60.6(3)
C8 C3 C5 C6 -54.8(3)
C9 C3 C5 C6 -175.7(2)
C7 C5 C6 O16 -38.7(3)
C3 C5 C6 O16 -163.8(2)
C7 C5 C6 C12 144.1(3)
C3 C5 C6 C12 19.1(3)
C25 O4 C7 O13 -2.2(5)
C25 O4 C7 C5 -177.5(3)
C3 C5 C7 O13 -109.4(3)
C6 C5 C7 O13 128.5(3)
C3 C5 C7 O4 65.9(3)
C6 C5 C7 O4 -56.2(3)
C9 C3 C8 C17 -166.8(2)
C5 C3 C8 C17 62.4(3)
C9 C3 C8 C19 -43.7(3)
C5 C3 C8 C19 -174.5(2)
C9 C3 C8 C14 72.0(3)
C5 C3 C8 C14 -58.8(3)
C19 O2 C9 C11 -130.7(3)
C19 O2 C9 C3 -5.8(3)
C8 C3 C9 O2 31.9(2)
C5 C3 C9 O2 157.2(2)
C8 C3 C9 C11 152.0(2)
C5 C3 C9 C11 -82.7(3)
C24 Si1 C10 C15 10(4)
C18 Si1 C10 C15 -107(4)
C23 Si1 C10 C15 135(4)
O2 C9 C11 C15 65.2(3)
C3 C9 C11 C15 -51.7(3)
O16 C6 C12 C17 -167.7(3)
C5 C6 C12 C17 9.3(4)
Si1 C10 C15 C11 -29(10)
C9 C11 C15 C10 35(7)
C6 C12 C17 C8 -1.9(5)
C3 C8 C17 C12 -33.0(4)
C19 C8 C17 C12 -143.0(3)
C14 C8 C17 C12 91.5(3)
C10 Si1 C18 C20 -68.2(3)
C24 Si1 C18 C20 177.6(4)
C23 Si1 C18 C20 49.1(4)
C10 Si1 C18 C21 54.3(3)
C24 Si1 C18 C21 -59.8(4)
C23 Si1 C18 C21 171.6(3)
C9 O2 C19 C8 -22.5(3)
C17 C8 C19 O2 156.1(3)
C3 C8 C19 O2 40.7(3)
C14 C8 C19 O2 -78.7(3)
C10 Si1 C23 C22 -34.0(7)
C24 Si1 C23 C22 84.0(7)
C18 Si1 C23 C22 -150.9(6)
C10 Si1 C23 C30 179.5(5)
C24 Si1 C23 C30 -62.5(6)
C18 Si1 C23 C30 62.6(6)
C10 Si1 C24 C27 56.8(6)
C18 Si1 C24 C27 172.3(5)
C23 Si1 C24 C27 -62.7(6)
C10 Si1 C24 C26 -159.4(6)
C18 Si1 C24 C26 -43.8(7)
C23 Si1 C24 C26 81.2(7)
